data_7117273
loop_
_publ_author_name
'Viswanadha G. Saraswatula'
'Binoy K. Saha'

_publ_section_title
;
 A thermal expansion investigation of the melting point anomaly in
 trihalomesitylenes
;
_journal_name_full Chem.Commun.
_journal_page_first 9829
_journal_paper_doi 10.1039/C5cc03033A
_journal_volume 51
_journal_year 2015
_chemical_formula_moiety 'C9 H9 I3'
_chemical_formula_sum 'C9 H9 I3'
_chemical_formula_weight 497.86
_chemical_name_systematic
;
triiodomesitylene   
;
_space_group_crystal_system triclinic
_space_group_IT_number 2
_space_group_name_Hall '-P 1'
_space_group_name_H-M_alt 'P -1'
_symmetry_space_group_name_Hall '-P 1'
_symmetry_space_group_name_H-M 'P -1'
_atom_sites_solution_hydrogens geom
_atom_sites_solution_primary iterative
_atom_sites_solution_secondary difmap
_audit_creation_date 2013-08-18
_audit_creation_method
;
  Olex2 1.2
  (compiled Dec  5 2012 16:17:34, GUI svn.r4385)
;
_audit_update_record
;
2015-04-06 deposited with the CCDC.
2015-05-07 downloaded from the CCDC.
;
_cell_angle_alpha 60.183(6)
_cell_angle_beta 66.729(6)
_cell_angle_gamma 85.377(5)
_cell_formula_units_Z 2
_cell_length_a 8.0247(5)
_cell_length_b 9.6025(5)
_cell_length_c 9.6148(5)
_cell_measurement_reflns_used 2271
_cell_measurement_temperature 262(2)
_cell_measurement_theta_max 28.9904
_cell_measurement_theta_min 4.2929
_cell_volume 584.24(8)
_computing_cell_refinement
;
CrysAlisPro, Agilent Technologies,
Version 1.171.36.21 (release 14-08-2012 CrysAlis171 .NET)
(compiled Sep 14 2012,17:21:16)
;
_computing_data_collection
;
CrysAlisPro, Agilent Technologies,
Version 1.171.36.21 (release 14-08-2012 CrysAlis171 .NET)
(compiled Sep 14 2012,17:21:16)
;
_computing_data_reduction
;
CrysAlisPro, Agilent Technologies,
Version 1.171.36.21 (release 14-08-2012 CrysAlis171 .NET)
(compiled Sep 14 2012,17:21:16)
;
_computing_molecular_graphics
;
O. V. Dolomanov, L. J. Bourhis, R. J. Gildea, J. A. K. Howard and H. Puschmann,
OLEX2: a complete structure solution, refinement and analysis program.
J. Appl. Cryst. (2009). 42, 339-341.
;
_computing_publication_material
;
O. V. Dolomanov, L. J. Bourhis, R. J. Gildea, J. A. K. Howard and H. Puschmann,
OLEX2: a complete structure solution, refinement and analysis program.
J. Appl. Cryst. (2009). 42, 339-341.
;
_computing_structure_refinement
;
SHELXL, G.M. Sheldrick, Acta Cryst.
(2008). A64, 112-122
;
_computing_structure_solution
;
olex2.solve (L.J. Bourhis, O.V. Dolomanov, R.J. Gildea, J.A.K. Howard,
H. Puschmann, in preparation, 2011)
;
_diffrn_ambient_temperature 262(2)
_diffrn_detector_area_resol_mean 15.9821
_diffrn_measured_fraction_theta_full 0.9932
_diffrn_measured_fraction_theta_max 0.9364
_diffrn_measurement_details
;
  1 omega  -88.00    5.00   1.0000    2.5000
omega____ theta____ kappa____ phi______ frames
    -      -17.4178  -77.0000 -120.0000 93

  2 omega  -23.00   22.00   1.0000    2.5000
omega____ theta____ kappa____ phi______ frames
    -      -17.4178  -99.0000  120.0000 45

  3 omega  -77.00  -32.00   1.0000    2.5000
omega____ theta____ kappa____ phi______ frames
    -      -17.4178  178.0000   90.0000 45

  4 omega   42.00   88.00   1.0000    2.5000
omega____ theta____ kappa____ phi______ frames
    -       19.1366   57.0000  120.0000 46

  5 omega   35.00   91.00   1.0000    2.5000
omega____ theta____ kappa____ phi______ frames
    -       19.1366  178.0000  150.0000 56

  6 omega  -49.00   40.00   1.0000    2.5000
omega____ theta____ kappa____ phi______ frames
    -       19.1366  -57.0000  -30.0000 89

  7 omega  -88.00   13.00   1.0000    2.5000
omega____ theta____ kappa____ phi______ frames
    -      -17.4178  -77.0000    0.0000 101
;
_diffrn_measurement_device_type 'Xcalibur, Eos'
_diffrn_measurement_method '\w scans'
_diffrn_orient_matrix_UB_11 0.0531388000
_diffrn_orient_matrix_UB_12 0.0777952000
_diffrn_orient_matrix_UB_13 -0.0621976000
_diffrn_orient_matrix_UB_21 0.0400881000
_diffrn_orient_matrix_UB_22 -0.0248798000
_diffrn_orient_matrix_UB_23 -0.0628331000
_diffrn_orient_matrix_UB_31 -0.0708999000
_diffrn_orient_matrix_UB_32 0.0270844000
_diffrn_orient_matrix_UB_33 -0.0296384000
_diffrn_radiation_monochromator graphite
_diffrn_radiation_type 'Mo K\a'
_diffrn_radiation_wavelength 0.7107
_diffrn_reflns_av_R_equivalents 0.0251
_diffrn_reflns_av_unetI/netI 0.0351
_diffrn_reflns_limit_h_max 10
_diffrn_reflns_limit_h_min -9
_diffrn_reflns_limit_k_max 12
_diffrn_reflns_limit_k_min -12
_diffrn_reflns_limit_l_max 12
_diffrn_reflns_limit_l_min -13
_diffrn_reflns_number 5409
_diffrn_reflns_theta_full 25.00
_diffrn_reflns_theta_max 29.05
_diffrn_reflns_theta_min 4.30
_diffrn_source 'Enhance (Mo) X-ray Source'
_exptl_absorpt_coefficient_mu 7.976
_exptl_absorpt_correction_T_max 1.00000
_exptl_absorpt_correction_T_min 0.52196
_exptl_absorpt_correction_type multi-scan
_exptl_absorpt_process_details
;
CrysAlisPro, Agilent Technologies,
Version 1.171.36.21 (release 14-08-2012 CrysAlis171 .NET)
(compiled Sep 14 2012,17:21:16)
Empirical absorption correction using spherical harmonics,
 implemented in SCALE3 ABSPACK scaling algorithm.
;
_exptl_crystal_colour colourless
_exptl_crystal_colour_primary colourless
_exptl_crystal_density_diffrn 2.830
_exptl_crystal_density_method 'not measured'
_exptl_crystal_description block
_exptl_crystal_F_000 444
_exptl_crystal_size_max 0.45
_exptl_crystal_size_mid 0.4
_exptl_crystal_size_min 0.3
_refine_diff_density_max 0.707
_refine_diff_density_min -1.091
_refine_diff_density_rms 0.167
_refine_ls_extinction_method none
_refine_ls_goodness_of_fit_ref 1.051
_refine_ls_hydrogen_treatment mixed
_refine_ls_matrix_type full
_refine_ls_number_parameters 112
_refine_ls_number_reflns 2649
_refine_ls_number_restraints 0
_refine_ls_restrained_S_all 1.051
_refine_ls_R_factor_all 0.0386
_refine_ls_R_factor_gt 0.0301
_refine_ls_shift/su_max 0.000
_refine_ls_shift/su_mean 0.000
_refine_ls_structure_factor_coef Fsqd
_refine_ls_weighting_details 'calc w=1/[\s^2^(Fo^2^)+(0.0288P)^2^+0.0000P] where P=(Fo^2^+2Fc^2^)/3'
_refine_ls_weighting_scheme calc
_refine_ls_wR_factor_gt 0.0643
_refine_ls_wR_factor_ref 0.0681
_reflns_number_gt 2237
_reflns_number_total 2649
_reflns_threshold_expression >2sigma(I)
_cod_data_source_file c5cc03033a2.cif
_cod_data_source_block tim-262K
_cod_original_cell_volume 584.24(6)
_cod_database_code 7117273

loop_
_space_group_symop_id
_space_group_symop_operation_xyz
1 'x, y, z'
2 '-x, -y, -z'

loop_
_atom_site_label
_atom_site_type_symbol
_atom_site_fract_x
_atom_site_fract_y
_atom_site_fract_z
_atom_site_U_iso_or_equiv
_atom_site_adp_type
_atom_site_occupancy
_atom_site_symmetry_multiplicity
_atom_site_calc_flag
_atom_site_refinement_flags
_atom_site_disorder_assembly
_atom_site_disorder_group
I2 I 0.26062(5) 0.85219(4) 0.23039(4) 0.03802(11) Uani 1 1 d . . .
I1 I 0.20407(5) 0.30216(4) 0.93897(4) 0.03966(11) Uani 1 1 d . . .
I3 I 0.28442(5) 0.16573(4) 0.36684(5) 0.04393(12) Uani 1 1 d . . .
C6 C 0.2493(6) 0.2735(5) 0.6250(6) 0.0264(10) Uani 1 1 d . . .
C8 C 0.2777(7) 0.5569(6) 0.1572(7) 0.0373(12) Uani 1 1 d . . .
H8A H 0.1880 0.6278 0.1363 0.056 Uiso 1 1 calc R . .
H8B H 0.2552 0.4662 0.1472 0.056 Uiso 1 1 calc R . .
H8C H 0.3980 0.6149 0.0721 0.056 Uiso 1 1 calc R . .
C2 C 0.2391(6) 0.5531(5) 0.5710(6) 0.0254(9) Uani 1 1 d . . .
C3 C 0.2535(6) 0.6023(5) 0.4018(6) 0.0246(9) Uani 1 1 d . . .
C9 C 0.2484(8) 0.0975(6) 0.7446(7) 0.0416(13) Uani 1 1 d . . .
H9A H 0.3402 0.0863 0.7887 0.062 Uiso 1 1 calc R . .
H9B H 0.2745 0.0414 0.6807 0.062 Uiso 1 1 calc R . .
H9C H 0.1301 0.0519 0.8412 0.062 Uiso 1 1 calc R . .
C7 C 0.2267(7) 0.6714(6) 0.6332(7) 0.0394(12) Uani 1 1 d . . .
H7A H 0.2843 0.7774 0.5339 0.059 Uiso 1 1 calc R . .
H7B H 0.2876 0.6373 0.7108 0.059 Uiso 1 1 calc R . .
H7C H 0.1002 0.6751 0.6947 0.059 Uiso 1 1 calc R . .
C4 C 0.2648(6) 0.4970(5) 0.3386(6) 0.0270(10) Uani 1 1 d . . .
C1 C 0.2353(6) 0.3863(6) 0.6780(6) 0.0269(10) Uani 1 1 d . . .
C5 C 0.2635(6) 0.3339(5) 0.4539(6) 0.0272(10) Uani 1 1 d . . .

loop_
_atom_site_aniso_label
_atom_site_aniso_U_11
_atom_site_aniso_U_22
_atom_site_aniso_U_33
_atom_site_aniso_U_23
_atom_site_aniso_U_13
_atom_site_aniso_U_12
I2 0.0555(2) 0.01992(17) 0.03105(18) -0.00685(13) -0.01887(15) 0.00483(13)
I1 0.0604(2) 0.0362(2) 0.02481(17) -0.01443(14) -0.02201(16) 0.01126(15)
I3 0.0738(3) 0.0313(2) 0.0423(2) -0.02486(17) -0.03096(19) 0.01406(16)
C6 0.034(3) 0.019(2) 0.026(2) -0.0090(18) -0.015(2) 0.0054(17)
C8 0.053(3) 0.029(3) 0.031(3) -0.015(2) -0.018(2) 0.009(2)
C2 0.031(2) 0.020(2) 0.022(2) -0.0108(18) -0.0072(18) 0.0033(17)
C3 0.031(2) 0.013(2) 0.026(2) -0.0079(17) -0.0116(19) 0.0034(16)
C9 0.065(4) 0.022(3) 0.040(3) -0.012(2) -0.029(3) 0.010(2)
C7 0.062(3) 0.030(3) 0.032(3) -0.019(2) -0.022(3) 0.011(2)
C4 0.028(2) 0.021(2) 0.024(2) -0.0072(18) -0.0103(19) 0.0018(17)
C1 0.032(2) 0.030(3) 0.019(2) -0.0103(19) -0.0130(19) 0.0045(18)
C5 0.033(2) 0.022(2) 0.028(2) -0.0128(19) -0.012(2) 0.0002(18)

loop_
_atom_type_symbol
_atom_type_description
_atom_type_scat_dispersion_real
_atom_type_scat_dispersion_imag
_atom_type_scat_source
C C 0.0033 0.0016 'International Tables Vol C Tables 4.2.6.8 and 6.1.1.4'
H H 0.0000 0.0000 'International Tables Vol C Tables 4.2.6.8 and 6.1.1.4'
I I -0.4742 1.8119 'International Tables Vol C Tables 4.2.6.8 and 6.1.1.4'

loop_
_geom_angle_atom_site_label_1
_geom_angle_atom_site_label_2
_geom_angle_atom_site_label_3
_geom_angle
_geom_angle_site_symmetry_1
_geom_angle_site_symmetry_3
C1 C6 C9 121.6(4) . .
C1 C6 C5 116.2(4) . .
C5 C6 C9 122.2(4) . .
H8A C8 H8B 109.5 . .
H8A C8 H8C 109.5 . .
H8B C8 H8C 109.5 . .
C4 C8 H8A 109.5 . .
C4 C8 H8B 109.5 . .
C4 C8 H8C 109.5 . .
C3 C2 C7 122.2(4) . .
C1 C2 C3 115.4(4) . .
C1 C2 C7 122.4(4) . .
C2 C3 I2 118.1(3) . .
C4 C3 I2 117.7(3) . .
C4 C3 C2 124.2(4) . .
C6 C9 H9A 109.5 . .
C6 C9 H9B 109.5 . .
C6 C9 H9C 109.5 . .
H9A C9 H9B 109.5 . .
H9A C9 H9C 109.5 . .
H9B C9 H9C 109.5 . .
C2 C7 H7A 109.5 . .
C2 C7 H7B 109.5 . .
C2 C7 H7C 109.5 . .
H7A C7 H7B 109.5 . .
H7A C7 H7C 109.5 . .
H7B C7 H7C 109.5 . .
C3 C4 C8 121.6(4) . .
C5 C4 C8 122.3(4) . .
C5 C4 C3 116.0(4) . .
C6 C1 I1 118.3(3) . .
C6 C1 C2 124.3(4) . .
C2 C1 I1 117.4(3) . .
C6 C5 I3 117.6(3) . .
C4 C5 I3 118.5(3) . .
C4 C5 C6 123.8(4) . .

loop_
_geom_bond_atom_site_label_1
_geom_bond_atom_site_label_2
_geom_bond_distance
_geom_bond_site_symmetry_2
I2 C3 2.120(4) .
I1 C1 2.128(4) .
I3 C5 2.128(4) .
C6 C9 1.497(6) .
C6 C1 1.389(6) .
C6 C5 1.403(6) .
C8 H8A 0.9600 .
C8 H8B 0.9600 .
C8 H8C 0.9600 .
C8 C4 1.501(7) .
C2 C3 1.406(6) .
C2 C7 1.507(6) .
C2 C1 1.404(6) .
C3 C4 1.397(6) .
C9 H9A 0.9600 .
C9 H9B 0.9600 .
C9 H9C 0.9600 .
C7 H7A 0.9600 .
C7 H7B 0.9600 .
C7 H7C 0.9600 .
C4 C5 1.396(6) .
